data_4501840
loop_
_publ_author_name
'Su, Zhi'
'Chen, Shui-Sheng'
'Fan, Jian'
'Chen, Man-Sheng'
'Zhao, Yue'
'Sun, Wei-Yin'

_publ_section_title
;
 Highly Connected Three-Dimensional Metal&#x2212;Organic Frameworks Based
 on Polynuclear Secondary Building Units
;
_journal_issue 8
_journal_name_full 'Crystal Growth &amp; Design'
_journal_page_first 3675
_journal_paper_doi 10.1021/cg100535q
_journal_volume 10
_journal_year 2010
_chemical_formula_moiety 'C18 H13 Cd N4 O4, (H2O)'
_chemical_formula_sum 'C18 H15 Cd N4 O5'
_chemical_formula_weight 479.74
_chemical_name_systematic
; 
 ? 
;
_space_group_IT_number 2
_symmetry_cell_setting triclinic
_symmetry_space_group_name_Hall '-P 1'
_symmetry_space_group_name_H-M 'P -1'
_atom_sites_solution_hydrogens geom
_atom_sites_solution_primary direct
_atom_sites_solution_secondary difmap
_audit_creation_method SHELXL-97
_cell_angle_alpha 60.6750(10)
_cell_angle_beta 65.591(2)
_cell_angle_gamma 77.719(2)
_cell_formula_units_Z 2
_cell_length_a 9.841(2)
_cell_length_b 10.5070(12)
_cell_length_c 10.7063(17)
_cell_measurement_reflns_used 4152
_cell_measurement_temperature 293(2)
_cell_measurement_theta_max 28.144
_cell_measurement_theta_min 2.224
_cell_volume 878.8(2)
_computing_structure_refinement 'SHELXL-97 (Sheldrick, 1997)'
_computing_structure_solution 'SHELXS-97 (Sheldrick, 1990)'
_diffrn_ambient_temperature 293(2)
_diffrn_measured_fraction_theta_full 0.987
_diffrn_measured_fraction_theta_max 0.987
_diffrn_radiation_monochromator graphite
_diffrn_radiation_source 'fine-focus sealed tube'
_diffrn_radiation_type MoK\a
_diffrn_radiation_wavelength 0.71073
_diffrn_reflns_av_R_equivalents 0.0556
_diffrn_reflns_av_sigmaI/netI 0.0402
_diffrn_reflns_limit_h_max 11
_diffrn_reflns_limit_h_min -6
_diffrn_reflns_limit_k_max 12
_diffrn_reflns_limit_k_min -12
_diffrn_reflns_limit_l_max 12
_diffrn_reflns_limit_l_min -12
_diffrn_reflns_number 4518
_diffrn_reflns_theta_full 25.25
_diffrn_reflns_theta_max 25.25
_diffrn_reflns_theta_min 2.22
_exptl_absorpt_coefficient_mu 1.283
_exptl_absorpt_correction_T_max 0.8824
_exptl_absorpt_correction_T_min 0.8613
_exptl_absorpt_correction_type multi-scan
_exptl_absorpt_process_details sadabs,bruker(2000)
_exptl_crystal_colour colorless
_exptl_crystal_density_diffrn 1.813
_exptl_crystal_density_method 'not measured'
_exptl_crystal_description block
_exptl_crystal_F_000 472
_exptl_crystal_size_max 0.12
_exptl_crystal_size_mid 0.12
_exptl_crystal_size_min 0.10
_refine_diff_density_max 0.989
_refine_diff_density_min -1.384
_refine_diff_density_rms 0.216
_refine_ls_extinction_method none
_refine_ls_goodness_of_fit_ref 1.181
_refine_ls_hydrogen_treatment constr
_refine_ls_matrix_type full
_refine_ls_number_parameters 253
_refine_ls_number_reflns 3136
_refine_ls_number_restraints 0
_refine_ls_restrained_S_all 1.181
_refine_ls_R_factor_all 0.0373
_refine_ls_R_factor_gt 0.0324
_refine_ls_shift/su_max 0.044
_refine_ls_shift/su_mean 0.004
_refine_ls_structure_factor_coef Fsqd
_refine_ls_weighting_details 'calc w=1/[\s^2^(Fo^2^)+(0.0775P)^2^+0.0000P] where P=(Fo^2^+2Fc^2^)/3'
_refine_ls_weighting_scheme calc
_refine_ls_wR_factor_gt 0.0933
_refine_ls_wR_factor_ref 0.1122
_reflns_number_gt 2968
_reflns_number_total 3136
_reflns_threshold_expression >2sigma(I)
_cod_data_source_file cg100535q_si_002.cif
_cod_data_source_block 1
_cod_database_code 4501840

loop_
_symmetry_equiv_pos_as_xyz
'x, y, z'
'-x, -y, -z'

loop_
_atom_site_label
_atom_site_type_symbol
_atom_site_fract_x
_atom_site_fract_y
_atom_site_fract_z
_atom_site_U_iso_or_equiv
_atom_site_adp_type
_atom_site_occupancy
_atom_site_symmetry_multiplicity
_atom_site_calc_flag
_atom_site_refinement_flags
C1 C 0.8374(4) 0.7288(4) -0.0374(4) 0.0310(7) Uani 1 1 d .
C2 C 0.9548(4) 0.8117(4) -0.0779(4) 0.0327(7) Uani 1 1 d .
H2A H 0.9710 0.9048 -0.1601 0.039 Uiso 1 1 calc R
C3 C 1.0472(4) 0.7535(4) 0.0060(4) 0.0308(7) Uani 1 1 d .
C4 C 1.0237(4) 0.6155(4) 0.1312(4) 0.0312(7) Uani 1 1 d .
H4A H 1.0854 0.5787 0.1881 0.037 Uiso 1 1 calc R
C5 C 0.9073(4) 0.5345(4) 0.1690(4) 0.0266(7) Uani 1 1 d .
C6 C 0.8150(4) 0.5896(4) 0.0839(4) 0.0299(7) Uani 1 1 d .
H6A H 0.7383 0.5330 0.1085 0.036 Uiso 1 1 calc R
C7 C 0.7322(4) 0.7910(4) -0.1257(4) 0.0351(8) Uani 1 1 d .
C8 C 1.2128(5) 0.8631(5) 0.0541(5) 0.0465(10) Uani 1 1 d .
H8A H 1.1601 0.8393 0.1574 0.056 Uiso 1 1 calc R
C9 C 1.3445(5) 0.9330(5) -0.0363(5) 0.0466(10) Uani 1 1 d .
H9A H 1.3979 0.9669 -0.0045 0.056 Uiso 1 1 calc R
C10 C 1.2818(4) 0.8869(4) -0.1779(4) 0.0355(8) Uani 1 1 d .
H10A H 1.2817 0.8813 -0.2619 0.043 Uiso 1 1 calc R
C11 C 0.9796(4) 0.3112(4) 0.3720(5) 0.0358(8) Uani 1 1 d .
H11A H 1.0730 0.3390 0.3519 0.043 Uiso 1 1 calc R
C12 C 0.9106(4) 0.1835(4) 0.4822(4) 0.0364(8) Uani 1 1 d .
H12A H 0.9501 0.1074 0.5514 0.044 Uiso 1 1 calc R
C13 C 0.7605(4) 0.3095(4) 0.3636(4) 0.0288(7) Uani 1 1 d .
H13A H 0.6779 0.3388 0.3341 0.035 Uiso 1 1 calc R
C14 C 0.6057(4) -0.4040(5) 0.4645(5) 0.0439(10) Uani 1 1 d .
C15 C 0.5738(5) -0.5370(5) 0.5966(5) 0.0478(10) Uani 1 1 d .
H15A H 0.6234 -0.5636 0.6635 0.057 Uiso 1 1 calc R
C16 C 0.5300(5) -0.3696(5) 0.3695(5) 0.0468(10) Uani 1 1 d .
H16A H 0.5488 -0.2815 0.2803 0.056 Uiso 1 1 calc R
C17 C 0.7182(5) -0.3039(6) 0.4304(7) 0.0573(13) Uani 1 1 d .
H17A H 0.7639 -0.2485 0.3197 0.069 Uiso 1 1 calc R
H17B H 0.7962 -0.3633 0.4675 0.069 Uiso 1 1 calc R
C18 C 0.6602(4) -0.1976(4) 0.4981(4) 0.0333(8) Uani 1 1 d .
Cd1 Cd 0.61391(2) -0.00794(2) 0.62898(3) 0.02945(14) Uani 1 1 d .
N1 N 1.3880(3) 0.9468(4) -0.1812(4) 0.0357(7) Uani 1 1 d .
N2 N 1.1729(3) 0.8346(3) -0.0382(4) 0.0325(6) Uani 1 1 d .
N3 N 0.7733(3) 0.1826(3) 0.4770(4) 0.0329(7) Uani 1 1 d .
N4 N 0.8833(3) 0.3920(3) 0.2953(3) 0.0282(6) Uani 1 1 d .
O1 O 0.7384(3) 0.9269(3) -0.2109(3) 0.0412(6) Uani 1 1 d .
O2 O 0.6487(4) 0.7075(4) -0.1103(4) 0.0622(10) Uani 1 1 d .
O3 O 0.7563(3) -0.1405(3) 0.5041(4) 0.0445(7) Uani 1 1 d .
O4 O 0.5249(3) -0.1647(3) 0.5399(3) 0.0380(6) Uani 1 1 d .
O5 O 0.6444(8) 0.4524(9) -0.1172(12) 0.165(3) Uani 1 1 d .

loop_
_atom_site_aniso_label
_atom_site_aniso_U_11
_atom_site_aniso_U_22
_atom_site_aniso_U_33
_atom_site_aniso_U_23
_atom_site_aniso_U_13
_atom_site_aniso_U_12
C1 0.0277(17) 0.0291(17) 0.0305(17) -0.0097(15) -0.0091(14) -0.0028(14)
C2 0.0312(18) 0.0316(18) 0.0314(18) -0.0094(15) -0.0114(15) -0.0058(14)
C3 0.0289(18) 0.0300(18) 0.0323(18) -0.0122(15) -0.0086(14) -0.0078(14)
C4 0.0270(17) 0.0355(18) 0.0294(17) -0.0116(15) -0.0108(14) -0.0039(14)
C5 0.0237(16) 0.0257(16) 0.0244(16) -0.0084(14) -0.0061(13) -0.0021(13)
C6 0.0259(17) 0.0296(17) 0.0319(17) -0.0113(15) -0.0097(14) -0.0043(14)
C7 0.036(2) 0.035(2) 0.0324(19) -0.0099(16) -0.0165(16) -0.0024(16)
C8 0.047(2) 0.062(3) 0.035(2) -0.024(2) -0.0059(18) -0.020(2)
C9 0.044(2) 0.058(3) 0.047(2) -0.027(2) -0.0144(19) -0.016(2)
C10 0.034(2) 0.040(2) 0.0282(18) -0.0097(16) -0.0083(15) -0.0132(16)
C11 0.0240(18) 0.035(2) 0.043(2) -0.0085(17) -0.0167(16) -0.0033(15)
C12 0.0317(19) 0.0303(18) 0.040(2) -0.0049(16) -0.0191(16) -0.0023(15)
C13 0.0233(16) 0.0260(16) 0.0314(17) -0.0070(14) -0.0101(14) -0.0042(13)
C14 0.031(2) 0.045(2) 0.061(3) -0.038(2) -0.0025(18) -0.0043(17)
C15 0.043(2) 0.054(3) 0.060(3) -0.038(2) -0.018(2) 0.004(2)
C16 0.044(2) 0.040(2) 0.050(2) -0.024(2) -0.0064(19) -0.0037(18)
C17 0.031(2) 0.058(3) 0.093(4) -0.053(3) -0.005(2) -0.005(2)
C18 0.034(2) 0.0262(17) 0.040(2) -0.0124(16) -0.0158(16) -0.0015(14)
Cd1 0.0262(2) 0.02693(19) 0.0304(2) -0.00703(14) -0.01053(13) -0.00622(12)
N1 0.0322(16) 0.0362(16) 0.0354(16) -0.0121(14) -0.0091(13) -0.0116(13)
N2 0.0310(16) 0.0322(15) 0.0323(15) -0.0096(13) -0.0100(13) -0.0123(12)
N3 0.0291(15) 0.0250(14) 0.0366(16) -0.0066(13) -0.0125(13) -0.0026(12)
N4 0.0209(14) 0.0260(14) 0.0311(15) -0.0088(12) -0.0074(12) -0.0027(11)
O1 0.0480(16) 0.0358(15) 0.0377(15) -0.0051(12) -0.0262(13) -0.0039(12)
O2 0.068(2) 0.0403(17) 0.084(2) -0.0069(17) -0.053(2) -0.0139(15)
O3 0.0390(15) 0.0453(16) 0.0672(19) -0.0309(15) -0.0289(14) 0.0003(12)
O4 0.0326(14) 0.0351(14) 0.0436(15) -0.0177(13) -0.0131(12) 0.0032(11)
O5 0.104(5) 0.160(7) 0.272(10) -0.143(8) -0.056(6) 0.010(5)

loop_
_atom_type_symbol
_atom_type_description
_atom_type_scat_dispersion_real
_atom_type_scat_dispersion_imag
_atom_type_scat_source
C C 0.0033 0.0016 'International Tables Vol C Tables 4.2.6.8 and 6.1.1.4'
Cd Cd -0.8075 1.2024 'International Tables Vol C Tables 4.2.6.8 and 6.1.1.4'
O O 0.0106 0.0060 'International Tables Vol C Tables 4.2.6.8 and 6.1.1.4'
H H 0.0000 0.0000 'International Tables Vol C Tables 4.2.6.8 and 6.1.1.4'
N N 0.0061 0.0033 'International Tables Vol C Tables 4.2.6.8 and 6.1.1.4'

loop_
_geom_angle_atom_site_label_1
_geom_angle_atom_site_label_2
_geom_angle_atom_site_label_3
_geom_angle
_geom_angle_site_symmetry_1
_geom_angle_site_symmetry_3
C6 C1 C2 120.2(3) . .
C6 C1 C7 119.7(3) . .
C2 C1 C7 120.1(3) . .
C3 C2 C1 118.9(3) . .
C3 C2 H2A 120.5 . .
C1 C2 H2A 120.5 . .
C2 C3 C4 121.6(3) . .
C2 C3 N2 119.8(3) . .
C4 C3 N2 118.6(3) . .
C5 C4 C3 118.6(3) . .
C5 C4 H4A 120.7 . .
C3 C4 H4A 120.7 . .
C4 C5 C6 120.7(3) . .
C4 C5 N4 119.3(3) . .
C6 C5 N4 120.0(3) . .
C1 C6 C5 119.9(3) . .
C1 C6 H6A 120.1 . .
C5 C6 H6A 120.1 . .
O2 C7 O1 125.0(4) . .
O2 C7 C1 119.0(3) . .
O1 C7 C1 116.0(3) . .
C9 C8 N2 105.7(4) . .
C9 C8 H8A 127.1 . .
N2 C8 H8A 127.1 . .
C8 C9 N1 110.3(3) . .
C8 C9 H9A 124.9 . .
N1 C9 H9A 124.9 . .
N1 C10 N2 111.7(3) . .
N1 C10 H10A 124.1 . .
N2 C10 H10A 124.1 . .
C12 C11 N4 106.1(3) . .
C12 C11 H11A 127.0 . .
N4 C11 H11A 127.0 . .
C11 C12 N3 110.1(3) . .
C11 C12 H12A 125.0 . .
N3 C12 H12A 125.0 . .
N3 C13 N4 111.2(3) . .
N3 C13 H13A 124.4 . .
N4 C13 H13A 124.4 . .
C16 C14 C15 117.2(4) . .
C16 C14 C17 122.3(5) . .
C15 C14 C17 120.5(5) . .
C16 C15 C14 121.4(4) 2_646 .
C16 C15 H15A 119.3 2_646 .
C14 C15 H15A 119.3 . .
C14 C16 C15 121.4(5) . 2_646
C14 C16 H16A 119.3 . .
C15 C16 H16A 119.3 2_646 .
C14 C17 C18 116.3(4) . .
C14 C17 H17A 108.2 . .
C18 C17 H17A 108.2 . .
C14 C17 H17B 108.2 . .
C18 C17 H17B 108.2 . .
H17A C17 H17B 107.4 . .
O4 C18 O3 122.4(3) . .
O4 C18 C17 121.2(3) . .
O3 C18 C17 116.3(3) . .
N1 Cd1 O3 130.65(11) 1_446 .
N1 Cd1 O1 93.85(11) 1_446 1_546
O3 Cd1 O1 96.63(11) . 1_546
N1 Cd1 N3 135.86(11) 1_446 .
O3 Cd1 N3 93.27(11) . .
O1 Cd1 N3 83.65(11) 1_546 .
N1 Cd1 O4 84.66(11) 1_446 2_656
O3 Cd1 O4 103.58(10) . 2_656
O1 Cd1 O4 154.58(10) 1_546 2_656
N3 Cd1 O4 80.00(10) . 2_656
C10 N1 C9 105.3(3) . .
C10 N1 Cd1 121.8(3) . 1_664
C9 N1 Cd1 130.4(3) . 1_664
C10 N2 C8 106.9(3) . .
C10 N2 C3 125.4(3) . .
C8 N2 C3 127.5(3) . .
C13 N3 C12 105.8(3) . .
C13 N3 Cd1 129.0(2) . .
C12 N3 Cd1 125.2(2) . .
C13 N4 C11 106.8(3) . .
C13 N4 C5 126.2(3) . .
C11 N4 C5 126.9(3) . .
C7 O1 Cd1 110.9(2) . 1_564
C18 O3 Cd1 102.5(2) . .
C18 O4 Cd1 126.7(2) . 2_656

loop_
_geom_bond_atom_site_label_1
_geom_bond_atom_site_label_2
_geom_bond_distance
_geom_bond_site_symmetry_2
C1 C6 1.384(5) .
C1 C2 1.388(5) .
C1 C7 1.519(5) .
C2 C3 1.382(5) .
C2 H2A 0.9300 .
C3 C4 1.391(5) .
C3 N2 1.431(5) .
C4 C5 1.377(5) .
C4 H4A 0.9300 .
C5 C6 1.391(5) .
C5 N4 1.424(4) .
C6 H6A 0.9300 .
C7 O2 1.236(5) .
C7 O1 1.260(5) .
C8 C9 1.352(6) .
C8 N2 1.371(5) .
C8 H8A 0.9300 .
C9 N1 1.367(5) .
C9 H9A 0.9300 .
C10 N1 1.310(5) .
C10 N2 1.344(5) .
C10 H10A 0.9300 .
C11 C12 1.352(5) .
C11 N4 1.383(5) .
C11 H11A 0.9300 .
C12 N3 1.377(5) .
C12 H12A 0.9300 .
C13 N3 1.319(5) .
C13 N4 1.357(4) .
C13 H13A 0.9300 .
C14 C16 1.368(7) .
C14 C15 1.391(7) .
C14 C17 1.500(6) .
C15 C16 1.382(6) 2_646
C15 H15A 0.9300 .
C16 C15 1.382(6) 2_646
C16 H16A 0.9300 .
C17 C18 1.510(5) .
C17 H17A 0.9700 .
C17 H17B 0.9700 .
C18 O4 1.247(5) .
C18 O3 1.260(5) .
Cd1 N1 2.251(3) 1_446
Cd1 O3 2.267(3) .
Cd1 O1 2.267(3) 1_546
Cd1 N3 2.270(3) .
Cd1 O4 2.490(3) 2_656
N1 Cd1 2.251(3) 1_664
O1 Cd1 2.267(3) 1_564
O4 Cd1 2.490(3) 2_656

loop_
_geom_torsion_atom_site_label_1
_geom_torsion_atom_site_label_2
_geom_torsion_atom_site_label_3
_geom_torsion_atom_site_label_4
_geom_torsion
_geom_torsion_site_symmetry_1
_geom_torsion_site_symmetry_4
C6 C1 C2 C3 -0.8(5) . .
C7 C1 C2 C3 178.9(3) . .
C1 C2 C3 C4 -1.2(6) . .
C1 C2 C3 N2 177.2(3) . .
C2 C3 C4 C5 1.6(6) . .
N2 C3 C4 C5 -176.8(3) . .
C3 C4 C5 C6 -0.1(5) . .
C3 C4 C5 N4 179.0(3) . .
C2 C1 C6 C5 2.3(5) . .
C7 C1 C6 C5 -177.4(3) . .
C4 C5 C6 C1 -1.8(5) . .
N4 C5 C6 C1 179.1(3) . .
C6 C1 C7 O2 -15.2(6) . .
C2 C1 C7 O2 165.2(4) . .
C6 C1 C7 O1 165.1(3) . .
C2 C1 C7 O1 -14.5(5) . .
N2 C8 C9 N1 -0.7(6) . .
N4 C11 C12 N3 -0.3(5) . .
C16 C14 C15 C16 0.0(7) . 2_646
C17 C14 C15 C16 179.7(4) . 2_646
C15 C14 C16 C15 0.0(7) . 2_646
C17 C14 C16 C15 -179.7(4) . 2_646
C16 C14 C17 C18 91.9(6) . .
C15 C14 C17 C18 -87.8(6) . .
C14 C17 C18 O4 -20.2(7) . .
C14 C17 C18 O3 162.5(4) . .
N2 C10 N1 C9 -0.4(5) . .
N2 C10 N1 Cd1 163.4(3) . 1_664
C8 C9 N1 C10 0.7(5) . .
C8 C9 N1 Cd1 -161.2(3) . 1_664
N1 C10 N2 C8 0.0(5) . .
N1 C10 N2 C3 -175.1(3) . .
C9 C8 N2 C10 0.5(5) . .
C9 C8 N2 C3 175.4(4) . .
C2 C3 N2 C10 -55.4(5) . .
C4 C3 N2 C10 123.0(4) . .
C2 C3 N2 C8 130.6(5) . .
C4 C3 N2 C8 -51.0(6) . .
N4 C13 N3 C12 0.1(4) . .
N4 C13 N3 Cd1 -176.9(2) . .
C11 C12 N3 C13 0.2(4) . .
C11 C12 N3 Cd1 177.3(3) . .
N1 Cd1 N3 C13 -71.1(4) 1_446 .
O3 Cd1 N3 C13 103.6(3) . .
O1 Cd1 N3 C13 -160.1(3) 1_546 .
O4 Cd1 N3 C13 0.4(3) 2_656 .
N1 Cd1 N3 C12 112.5(3) 1_446 .
O3 Cd1 N3 C12 -72.8(3) . .
O1 Cd1 N3 C12 23.5(3) 1_546 .
O4 Cd1 N3 C12 -176.0(3) 2_656 .
N3 C13 N4 C11 -0.3(4) . .
N3 C13 N4 C5 179.7(3) . .
C12 C11 N4 C13 0.4(4) . .
C12 C11 N4 C5 -179.6(3) . .
C4 C5 N4 C13 167.7(3) . .
C6 C5 N4 C13 -13.3(5) . .
C4 C5 N4 C11 -12.4(5) . .
C6 C5 N4 C11 166.7(3) . .
O2 C7 O1 Cd1 -12.2(5) . 1_564
C1 C7 O1 Cd1 167.5(2) . 1_564
O4 C18 O3 Cd1 7.0(4) . .
C17 C18 O3 Cd1 -175.7(3) . .
N1 Cd1 O3 C18 35.0(3) 1_446 .
O1 Cd1 O3 C18 135.9(2) 1_546 .
N3 Cd1 O3 C18 -140.1(2) . .
O4 Cd1 O3 C18 -59.6(3) 2_656 .
O3 C18 O4 Cd1 99.2(4) . 2_656
C17 C18 O4 Cd1 -77.9(5) . 2_656
